data_4303692
loop_
_publ_author_name
'Yuee Feng'
'Joel Aponte'
'Paul J. Houseworth'
'Paul D. Boyle'
'Elon A. Ison'

_publ_section_title
;
Synthesis of Oxorhenium(V) Complexes with Diamido Amine Ancillary Ligands
and Their Role in Oxygen Atom Transfer Catalysis
;
_journal_name_full 'Inorganic Chemistry'
_journal_page_first 11058
_journal_page_last 11066
_journal_paper_doi 10.1021/ic901434u
_journal_volume 48
_journal_year 2009
_chemical_formula_sum 'C17 H11 F10 I N3 O Re'
_chemical_formula_weight 776.39
_chemical_name_systematic
; 
 ? 
;
_space_group_IT_number 2
_symmetry_cell_setting triclinic
_symmetry_space_group_name_Hall '-P 1'
_symmetry_space_group_name_H-M 'P -1'
_atom_sites_solution_hydrogens geom
_atom_sites_solution_primary direct
_atom_sites_solution_secondary difmap
_audit_creation_method SHELXL-97
_cell_angle_alpha 96.614(2)
_cell_angle_beta 92.581(3)
_cell_angle_gamma 106.742(2)
_cell_formula_units_Z 2
_cell_length_a 6.8210(3)
_cell_length_b 8.1645(4)
_cell_length_c 19.3225(10)
_cell_measurement_reflns_used 9922
_cell_measurement_temperature 110
_cell_measurement_theta_max 31.81
_cell_measurement_theta_min 2.63
_cell_volume 1020.13(9)
_computing_cell_refinement SAINT
_computing_data_collection Apex2
_computing_data_reduction SAINT
_computing_molecular_graphics NRCVAX
_computing_publication_material cif2tables.py
_computing_structure_refinement XL
_computing_structure_solution XS
_diffrn_ambient_temperature 110
_diffrn_measured_fraction_theta_full 0.857
_diffrn_measured_fraction_theta_max 0.857
_diffrn_measurement_device_type 'Bruker-Nonius X8 Apex2'
_diffrn_measurement_method 'omega and phi scans'
_diffrn_radiation_monochromator graphite
_diffrn_radiation_source 'fine-focus sealed tube'
_diffrn_radiation_type MoK\a
_diffrn_radiation_wavelength 0.71070
_diffrn_reflns_av_R_equivalents 0.0329
_diffrn_reflns_av_sigmaI/netI 0.0348
_diffrn_reflns_limit_h_max 9
_diffrn_reflns_limit_h_min -9
_diffrn_reflns_limit_k_max 12
_diffrn_reflns_limit_k_min -11
_diffrn_reflns_limit_l_max 28
_diffrn_reflns_limit_l_min -26
_diffrn_reflns_number 28433
_diffrn_reflns_theta_full 32.37
_diffrn_reflns_theta_max 32.37
_diffrn_reflns_theta_min 2.13
_exptl_absorpt_coefficient_mu 7.575
_exptl_absorpt_correction_T_max 0.6593
_exptl_absorpt_correction_T_min 0.4634
_exptl_absorpt_correction_type multi-scan
_exptl_absorpt_process_details SADABS
_exptl_crystal_colour 'pale green'
_exptl_crystal_density_diffrn 2.528
_exptl_crystal_density_method 'not measured'
_exptl_crystal_description prism
_exptl_crystal_F_000 720
_exptl_crystal_size_max 0.12
_exptl_crystal_size_mid 0.08
_exptl_crystal_size_min 0.06
_refine_diff_density_max 1.691
_refine_diff_density_min -1.993
_refine_diff_density_rms 0.178
_refine_ls_extinction_method none
_refine_ls_goodness_of_fit_ref 1.022
_refine_ls_hydrogen_treatment constr
_refine_ls_matrix_type full
_refine_ls_number_parameters 299
_refine_ls_number_reflns 6272
_refine_ls_number_restraints 0
_refine_ls_restrained_S_all 1.022
_refine_ls_R_factor_all 0.0338
_refine_ls_R_factor_gt 0.0269
_refine_ls_shift/su_max 0.001
_refine_ls_shift/su_mean 0.000
_refine_ls_structure_factor_coef Fsqd
_refine_ls_weighting_details 'calc w=1/[\s^2^(Fo^2^)+(0.0327P)^2^+0.8970P] where P=(Fo^2^+2Fc^2^)/3'
_refine_ls_weighting_scheme calc
_refine_ls_wR_factor_gt 0.0595
_refine_ls_wR_factor_ref 0.0622
_reflns_number_gt 5562
_reflns_number_total 6272
_reflns_threshold_expression >2sigma(I)
_cod_data_source_file ic901434u_si_001_2.cif
_cod_data_source_block x09035
_cod_database_code 4303692

loop_
_symmetry_equiv_pos_as_xyz
'x, y, z'
'-x, -y, -z'

loop_
_atom_site_label
_atom_site_type_symbol
_atom_site_fract_x
_atom_site_fract_y
_atom_site_fract_z
_atom_site_U_iso_or_equiv
_atom_site_adp_type
_atom_site_occupancy
_atom_site_symmetry_multiplicity
_atom_site_calc_flag
_atom_site_refinement_flags
_atom_site_disorder_assembly
_atom_site_disorder_group
Re1 Re 0.247805(18) 0.824825(15) 0.253016(6) 0.01227(4) Uani 1 1 d . . .
I1 I -0.06918(3) 0.55608(3) 0.276031(11) 0.01672(5) Uani 1 1 d . . .
O1 O 0.1294(4) 0.9809(3) 0.25624(13) 0.0196(5) Uani 1 1 d . . .
N1 N 0.5438(4) 0.9813(3) 0.23439(14) 0.0138(5) Uani 1 1 d . . .
N2 N 0.4102(4) 0.8028(3) 0.33518(14) 0.0146(5) Uani 1 1 d . . .
N3 N 0.2826(4) 0.7071(3) 0.16235(14) 0.0140(5) Uani 1 1 d . . .
C1 C 0.3564(5) 0.6814(4) 0.38340(17) 0.0159(6) Uani 1 1 d . . .
C2 C 0.3034(5) 0.7305(4) 0.44943(17) 0.0174(7) Uani 1 1 d . . .
C3 C 0.2530(5) 0.6152(5) 0.49738(18) 0.0220(7) Uani 1 1 d . . .
C4 C 0.2528(5) 0.4476(5) 0.48022(19) 0.0218(7) Uani 1 1 d . . .
C5 C 0.3048(5) 0.3946(4) 0.41512(19) 0.0204(7) Uani 1 1 d . . .
C6 C 0.3584(5) 0.5119(4) 0.36809(18) 0.0186(7) Uani 1 1 d . . .
F1 F 0.2969(3) 0.8926(3) 0.46695(11) 0.0244(5) Uani 1 1 d . . .
F2 F 0.2046(3) 0.6681(3) 0.56120(11) 0.0297(5) Uani 1 1 d . . .
F3 F 0.2039(3) 0.3353(3) 0.52669(12) 0.0306(5) Uani 1 1 d . . .
F4 F 0.3075(4) 0.2314(3) 0.39847(13) 0.0307(5) Uani 1 1 d . . .
F5 F 0.4076(3) 0.4569(3) 0.30496(11) 0.0238(5) Uani 1 1 d . . .
C7 C 0.6289(5) 0.9074(4) 0.34856(18) 0.0170(7) Uani 1 1 d . . .
H7A H 0.7193 0.8341 0.3374 0.020 Uiso 1 1 calc R . .
H7B H 0.6591 0.9574 0.3984 0.020 Uiso 1 1 calc R . .
C8 C 0.6667(5) 1.0496(4) 0.30285(17) 0.0168(7) Uani 1 1 d . . .
H8A H 0.6259 1.1481 0.3259 0.020 Uiso 1 1 calc R . .
H8B H 0.8146 1.0906 0.2954 0.020 Uiso 1 1 calc R . .
C9 C 0.5290(6) 1.1299(4) 0.19767(19) 0.0204(7) Uani 1 1 d . . .
H9A H 0.4701 1.2052 0.2279 0.031 Uiso 1 1 calc R . .
H9B H 0.4407 1.0860 0.1541 0.031 Uiso 1 1 calc R . .
H9C H 0.6664 1.1955 0.1871 0.031 Uiso 1 1 calc R . .
C10 C 0.6385(5) 0.8687(4) 0.18851(17) 0.0145(6) Uani 1 1 d . . .
H10A H 0.6799 0.7868 0.2157 0.017 Uiso 1 1 calc R . .
H10B H 0.7618 0.9402 0.1694 0.017 Uiso 1 1 calc R . .
C11 C 0.4780(5) 0.7712(4) 0.12962(17) 0.0162(6) Uani 1 1 d . . .
H11A H 0.4632 0.8486 0.0952 0.019 Uiso 1 1 calc R . .
H11B H 0.5179 0.6735 0.1054 0.019 Uiso 1 1 calc R . .
C12 C 0.1448(5) 0.5572(4) 0.12432(16) 0.0142(6) Uani 1 1 d . . .
C13 C -0.0414(5) 0.5579(4) 0.09302(17) 0.0165(6) Uani 1 1 d . . .
C14 C -0.1835(5) 0.4090(5) 0.06035(18) 0.0198(7) Uani 1 1 d . . .
C15 C -0.1398(6) 0.2539(4) 0.05569(18) 0.0207(7) Uani 1 1 d . . .
C16 C 0.0483(6) 0.2496(4) 0.08468(18) 0.0203(7) Uani 1 1 d . . .
C17 C 0.1856(5) 0.3990(4) 0.11820(17) 0.0171(7) Uani 1 1 d . . .
F6 F -0.0898(3) 0.7060(3) 0.09568(11) 0.0213(4) Uani 1 1 d . . .
F7 F -0.3635(3) 0.4151(3) 0.03149(11) 0.0260(5) Uani 1 1 d . . .
F8 F -0.2763(4) 0.1095(3) 0.02445(12) 0.0313(5) Uani 1 1 d . . .
F9 F 0.0911(4) 0.0988(3) 0.08122(12) 0.0329(6) Uani 1 1 d . . .
F10 F 0.3638(3) 0.3904(3) 0.14769(11) 0.0234(5) Uani 1 1 d . . .

loop_
_atom_site_aniso_label
_atom_site_aniso_U_11
_atom_site_aniso_U_22
_atom_site_aniso_U_33
_atom_site_aniso_U_23
_atom_site_aniso_U_13
_atom_site_aniso_U_12
Re1 0.00809(7) 0.01305(6) 0.01485(7) 0.00005(4) 0.00036(4) 0.00262(5)
I1 0.01069(10) 0.01830(10) 0.01845(11) 0.00244(8) 0.00141(8) -0.00004(8)
O1 0.0132(12) 0.0175(11) 0.0269(13) 0.0010(10) 0.0031(10) 0.0035(9)
N1 0.0112(13) 0.0111(12) 0.0164(13) 0.0012(10) 0.0001(10) -0.0005(10)
N2 0.0108(13) 0.0167(13) 0.0150(13) 0.0027(10) 0.0015(10) 0.0018(10)
N3 0.0073(12) 0.0162(13) 0.0164(13) 0.0005(10) 0.0000(10) 0.0010(10)
C1 0.0101(15) 0.0198(16) 0.0169(15) 0.0026(12) -0.0017(12) 0.0033(12)
C2 0.0130(16) 0.0188(16) 0.0173(16) -0.0004(12) 0.0000(13) 0.0014(13)
C3 0.0150(17) 0.033(2) 0.0149(16) 0.0024(14) 0.0000(13) 0.0033(15)
C4 0.0160(17) 0.0275(18) 0.0213(17) 0.0118(14) -0.0021(14) 0.0028(14)
C5 0.0157(17) 0.0175(16) 0.0273(18) 0.0044(14) -0.0021(14) 0.0039(13)
C6 0.0137(16) 0.0228(17) 0.0191(16) 0.0017(13) 0.0011(13) 0.0056(13)
F1 0.0252(12) 0.0232(10) 0.0222(11) -0.0037(8) 0.0047(9) 0.0051(9)
F2 0.0267(12) 0.0406(13) 0.0167(10) 0.0003(9) 0.0044(9) 0.0030(10)
F3 0.0258(12) 0.0364(13) 0.0280(12) 0.0152(10) 0.0006(10) 0.0028(10)
F4 0.0340(13) 0.0213(11) 0.0389(13) 0.0070(10) 0.0027(11) 0.0104(10)
F5 0.0254(12) 0.0244(11) 0.0223(11) -0.0002(8) 0.0076(9) 0.0086(9)
C7 0.0130(16) 0.0187(16) 0.0170(16) -0.0008(12) -0.0025(12) 0.0027(13)
C8 0.0156(16) 0.0178(15) 0.0153(15) -0.0004(12) -0.0021(13) 0.0036(13)
C9 0.0222(18) 0.0152(15) 0.0246(18) 0.0041(13) 0.0007(14) 0.0064(14)
C10 0.0070(14) 0.0174(15) 0.0176(15) 0.0008(12) 0.0021(12) 0.0018(12)
C11 0.0129(16) 0.0202(16) 0.0151(15) 0.0002(12) 0.0009(12) 0.0050(13)
C12 0.0116(15) 0.0175(15) 0.0125(14) 0.0009(12) 0.0014(12) 0.0029(12)
C13 0.0129(16) 0.0205(16) 0.0165(15) 0.0007(12) 0.0026(12) 0.0062(13)
C14 0.0140(17) 0.0268(18) 0.0153(16) 0.0000(13) -0.0001(13) 0.0022(14)
C15 0.0197(18) 0.0179(16) 0.0180(16) -0.0019(13) 0.0016(14) -0.0030(14)
C16 0.0263(19) 0.0145(15) 0.0184(16) -0.0013(13) -0.0002(14) 0.0053(14)
C17 0.0162(17) 0.0198(16) 0.0156(15) 0.0042(13) -0.0004(13) 0.0055(13)
F6 0.0159(10) 0.0234(10) 0.0260(11) -0.0007(8) -0.0016(8) 0.0099(8)
F7 0.0118(10) 0.0369(13) 0.0243(11) -0.0040(9) -0.0054(8) 0.0036(9)
F8 0.0280(13) 0.0236(11) 0.0298(12) -0.0062(9) -0.0060(10) -0.0068(9)
F9 0.0429(15) 0.0144(10) 0.0390(14) -0.0015(9) -0.0062(11) 0.0080(10)
F10 0.0212(11) 0.0228(10) 0.0281(11) 0.0030(9) -0.0045(9) 0.0103(9)

loop_
_atom_type_symbol
_atom_type_description
_atom_type_scat_dispersion_real
_atom_type_scat_dispersion_imag
_atom_type_scat_source
C C 0.0033 0.0016 'International Tables Vol C Tables 4.2.6.8 and 6.1.1.4'
H H 0.0000 0.0000 'International Tables Vol C Tables 4.2.6.8 and 6.1.1.4'
F F 0.0171 0.0103 'International Tables Vol C Tables 4.2.6.8 and 6.1.1.4'
I I -0.4742 1.8119 'International Tables Vol C Tables 4.2.6.8 and 6.1.1.4'
N N 0.0061 0.0033 'International Tables Vol C Tables 4.2.6.8 and 6.1.1.4'
O O 0.0106 0.0060 'International Tables Vol C Tables 4.2.6.8 and 6.1.1.4'
Re Re -1.0185 7.2310 'International Tables Vol C Tables 4.2.6.8 and 6.1.1.4'

loop_
_geom_angle_atom_site_label_1
_geom_angle_atom_site_label_2
_geom_angle_atom_site_label_3
_geom_angle
_geom_angle_site_symmetry_1
_geom_angle_site_symmetry_3
_geom_angle_publ_flag
O1 Re1 N2 120.04(12) . . ?
O1 Re1 N3 119.63(12) . . ?
N2 Re1 N3 118.44(11) . . ?
O1 Re1 N1 97.10(11) . . ?
N2 Re1 N1 79.39(11) . . ?
N3 Re1 N1 79.84(11) . . ?
O1 Re1 I1 99.66(8) . . ?
N2 Re1 I1 91.77(8) . . ?
N3 Re1 I1 92.18(8) . . ?
N1 Re1 I1 163.23(7) . . ?
C8 N1 C9 109.1(2) . . ?
C8 N1 C10 111.8(3) . . ?
C9 N1 C10 109.2(3) . . ?
C8 N1 Re1 108.7(2) . . ?
C9 N1 Re1 111.2(2) . . ?
C10 N1 Re1 106.91(18) . . ?
C1 N2 C7 111.0(3) . . ?
C1 N2 Re1 128.6(2) . . ?
C7 N2 Re1 119.9(2) . . ?
C12 N3 C11 113.8(3) . . ?
C12 N3 Re1 127.2(2) . . ?
C11 N3 Re1 118.9(2) . . ?
C6 C1 C2 116.9(3) . . ?
C6 C1 N2 122.5(3) . . ?
C2 C1 N2 120.5(3) . . ?
F1 C2 C3 118.9(3) . . ?
F1 C2 C1 119.6(3) . . ?
C3 C2 C1 121.5(3) . . ?
F2 C3 C4 120.1(3) . . ?
F2 C3 C2 119.7(3) . . ?
C4 C3 C2 120.2(3) . . ?
F3 C4 C3 120.3(3) . . ?
F3 C4 C5 119.8(3) . . ?
C3 C4 C5 119.8(3) . . ?
F4 C5 C4 120.0(3) . . ?
F4 C5 C6 120.6(3) . . ?
C4 C5 C6 119.4(3) . . ?
F5 C6 C5 118.2(3) . . ?
F5 C6 C1 119.6(3) . . ?
C5 C6 C1 122.1(3) . . ?
N2 C7 C8 108.1(3) . . ?
N2 C7 H7A 110.1 . . ?
C8 C7 H7A 110.1 . . ?
N2 C7 H7B 110.1 . . ?
C8 C7 H7B 110.1 . . ?
H7A C7 H7B 108.4 . . ?
N1 C8 C7 108.9(3) . . ?
N1 C8 H8A 109.9 . . ?
C7 C8 H8A 109.9 . . ?
N1 C8 H8B 109.9 . . ?
C7 C8 H8B 109.9 . . ?
H8A C8 H8B 108.3 . . ?
N1 C9 H9A 109.5 . . ?
N1 C9 H9B 109.5 . . ?
H9A C9 H9B 109.5 . . ?
N1 C9 H9C 109.5 . . ?
H9A C9 H9C 109.5 . . ?
H9B C9 H9C 109.5 . . ?
N1 C10 C11 107.3(2) . . ?
N1 C10 H10A 110.2 . . ?
C11 C10 H10A 110.2 . . ?
N1 C10 H10B 110.2 . . ?
C11 C10 H10B 110.2 . . ?
H10A C10 H10B 108.5 . . ?
N3 C11 C10 106.4(3) . . ?
N3 C11 H11A 110.4 . . ?
C10 C11 H11A 110.4 . . ?
N3 C11 H11B 110.4 . . ?
C10 C11 H11B 110.4 . . ?
H11A C11 H11B 108.6 . . ?
C13 C12 C17 116.3(3) . . ?
C13 C12 N3 121.9(3) . . ?
C17 C12 N3 121.8(3) . . ?
F6 C13 C14 118.2(3) . . ?
F6 C13 C12 119.7(3) . . ?
C14 C13 C12 122.1(3) . . ?
F7 C14 C15 119.5(3) . . ?
F7 C14 C13 120.2(3) . . ?
C15 C14 C13 120.3(3) . . ?
F8 C15 C14 120.7(3) . . ?
F8 C15 C16 120.3(3) . . ?
C14 C15 C16 119.0(3) . . ?
F9 C16 C17 120.9(3) . . ?
F9 C16 C15 119.4(3) . . ?
C17 C16 C15 119.6(3) . . ?
F10 C17 C16 118.5(3) . . ?
F10 C17 C12 118.9(3) . . ?
C16 C17 C12 122.6(3) . . ?

loop_
_geom_bond_atom_site_label_1
_geom_bond_atom_site_label_2
_geom_bond_distance
_geom_bond_site_symmetry_2
_geom_bond_publ_flag
Re1 O1 1.691(2) . ?
Re1 N2 1.950(3) . ?
Re1 N3 1.957(3) . ?
Re1 N1 2.127(3) . ?
Re1 I1 2.6954(3) . ?
N1 C8 1.491(4) . ?
N1 C9 1.499(4) . ?
N1 C10 1.501(4) . ?
N2 C1 1.421(4) . ?
N2 C7 1.484(4) . ?
N3 C12 1.411(4) . ?
N3 C11 1.484(4) . ?
C1 C6 1.385(5) . ?
C1 C2 1.388(5) . ?
C2 F1 1.341(4) . ?
C2 C3 1.381(5) . ?
C3 F2 1.346(4) . ?
C3 C4 1.370(5) . ?
C4 F3 1.341(4) . ?
C4 C5 1.378(5) . ?
C5 F4 1.339(4) . ?
C5 C6 1.381(5) . ?
C6 F5 1.342(4) . ?
C7 C8 1.509(5) . ?
C7 H7A 0.9900 . ?
C7 H7B 0.9900 . ?
C8 H8A 0.9900 . ?
C8 H8B 0.9900 . ?
C9 H9A 0.9800 . ?
C9 H9B 0.9800 . ?
C9 H9C 0.9800 . ?
C10 C11 1.518(4) . ?
C10 H10A 0.9900 . ?
C10 H10B 0.9900 . ?
C11 H11A 0.9900 . ?
C11 H11B 0.9900 . ?
C12 C13 1.384(5) . ?
C12 C17 1.391(4) . ?
C13 F6 1.338(4) . ?
C13 C14 1.380(5) . ?
C14 F7 1.342(4) . ?
C14 C15 1.376(5) . ?
C15 F8 1.332(4) . ?
C15 C16 1.388(5) . ?
C16 F9 1.340(4) . ?
C16 C17 1.374(5) . ?
C17 F10 1.342(4) . ?

loop_
_geom_torsion_atom_site_label_1
_geom_torsion_atom_site_label_2
_geom_torsion_atom_site_label_3
_geom_torsion_atom_site_label_4
_geom_torsion
_geom_torsion_site_symmetry_1
_geom_torsion_site_symmetry_2
_geom_torsion_site_symmetry_3
_geom_torsion_site_symmetry_4
_geom_torsion_publ_flag
O1 Re1 N1 C8 92.8(2) . . . . ?
N2 Re1 N1 C8 -26.55(19) . . . . ?
N3 Re1 N1 C8 -148.3(2) . . . . ?
I1 Re1 N1 C8 -85.7(3) . . . . ?
O1 Re1 N1 C9 -27.3(2) . . . . ?
N2 Re1 N1 C9 -146.6(2) . . . . ?
N3 Re1 N1 C9 91.7(2) . . . . ?
I1 Re1 N1 C9 154.2(2) . . . . ?
O1 Re1 N1 C10 -146.3(2) . . . . ?
N2 Re1 N1 C10 94.3(2) . . . . ?
N3 Re1 N1 C10 -27.4(2) . . . . ?
I1 Re1 N1 C10 35.2(4) . . . . ?
O1 Re1 N2 C1 102.4(3) . . . . ?
N3 Re1 N2 C1 -93.3(3) . . . . ?
N1 Re1 N2 C1 -165.5(3) . . . . ?
I1 Re1 N2 C1 0.1(3) . . . . ?
O1 Re1 N2 C7 -85.8(2) . . . . ?
N3 Re1 N2 C7 78.5(3) . . . . ?
N1 Re1 N2 C7 6.3(2) . . . . ?
I1 Re1 N2 C7 172.0(2) . . . . ?
O1 Re1 N3 C12 -89.3(3) . . . . ?
N2 Re1 N3 C12 106.3(3) . . . . ?
N1 Re1 N3 C12 178.2(3) . . . . ?
I1 Re1 N3 C12 13.1(3) . . . . ?
O1 Re1 N3 C11 94.7(2) . . . . ?
N2 Re1 N3 C11 -69.7(3) . . . . ?
N1 Re1 N3 C11 2.3(2) . . . . ?
I1 Re1 N3 C11 -162.9(2) . . . . ?
C7 N2 C1 C6 -95.7(4) . . . . ?
Re1 N2 C1 C6 76.7(4) . . . . ?
C7 N2 C1 C2 82.8(4) . . . . ?
Re1 N2 C1 C2 -104.7(3) . . . . ?
C6 C1 C2 F1 -179.4(3) . . . . ?
N2 C1 C2 F1 2.0(5) . . . . ?
C6 C1 C2 C3 -0.6(5) . . . . ?
N2 C1 C2 C3 -179.2(3) . . . . ?
F1 C2 C3 F2 -1.9(5) . . . . ?
C1 C2 C3 F2 179.3(3) . . . . ?
F1 C2 C3 C4 178.2(3) . . . . ?
C1 C2 C3 C4 -0.6(5) . . . . ?
F2 C3 C4 F3 0.2(5) . . . . ?
C2 C3 C4 F3 -180.0(3) . . . . ?
F2 C3 C4 C5 -179.2(3) . . . . ?
C2 C3 C4 C5 0.6(6) . . . . ?
F3 C4 C5 F4 -0.3(5) . . . . ?
C3 C4 C5 F4 179.1(3) . . . . ?
F3 C4 C5 C6 -178.9(3) . . . . ?
C3 C4 C5 C6 0.5(5) . . . . ?
F4 C5 C6 F5 1.7(5) . . . . ?
C4 C5 C6 F5 -179.7(3) . . . . ?
F4 C5 C6 C1 179.7(3) . . . . ?
C4 C5 C6 C1 -1.8(5) . . . . ?
C2 C1 C6 F5 179.7(3) . . . . ?
N2 C1 C6 F5 -1.7(5) . . . . ?
C2 C1 C6 C5 1.8(5) . . . . ?
N2 C1 C6 C5 -179.6(3) . . . . ?
C1 N2 C7 C8 -171.8(3) . . . . ?
Re1 N2 C7 C8 15.0(3) . . . . ?
C9 N1 C8 C7 163.0(3) . . . . ?
C10 N1 C8 C7 -76.1(3) . . . . ?
Re1 N1 C8 C7 41.7(3) . . . . ?
N2 C7 C8 N1 -36.5(4) . . . . ?
C8 N1 C10 C11 165.9(3) . . . . ?
C9 N1 C10 C11 -73.3(3) . . . . ?
Re1 N1 C10 C11 47.0(3) . . . . ?
C12 N3 C11 C10 -153.5(3) . . . . ?
Re1 N3 C11 C10 23.0(3) . . . . ?
N1 C10 C11 N3 -45.0(3) . . . . ?
C11 N3 C12 C13 -113.8(3) . . . . ?
Re1 N3 C12 C13 70.1(4) . . . . ?
C11 N3 C12 C17 68.4(4) . . . . ?
Re1 N3 C12 C17 -107.7(3) . . . . ?
C17 C12 C13 F6 -178.8(3) . . . . ?
N3 C12 C13 F6 3.3(5) . . . . ?
C17 C12 C13 C14 3.0(5) . . . . ?
N3 C12 C13 C14 -174.9(3) . . . . ?
F6 C13 C14 F7 0.8(5) . . . . ?
C12 C13 C14 F7 179.1(3) . . . . ?
F6 C13 C14 C15 179.3(3) . . . . ?
C12 C13 C14 C15 -2.5(5) . . . . ?
F7 C14 C15 F8 -1.7(5) . . . . ?
C13 C14 C15 F8 179.8(3) . . . . ?
F7 C14 C15 C16 178.9(3) . . . . ?
C13 C14 C15 C16 0.4(5) . . . . ?
F8 C15 C16 F9 -0.3(5) . . . . ?
C14 C15 C16 F9 179.1(3) . . . . ?
F8 C15 C16 C17 -178.4(3) . . . . ?
C14 C15 C16 C17 0.9(5) . . . . ?
F9 C16 C17 F10 -0.2(5) . . . . ?
C15 C16 C17 F10 178.0(3) . . . . ?
F9 C16 C17 C12 -178.5(3) . . . . ?
C15 C16 C17 C12 -0.3(5) . . . . ?
C13 C12 C17 F10 -179.9(3) . . . . ?
N3 C12 C17 F10 -2.0(5) . . . . ?
C13 C12 C17 C16 -1.6(5) . . . . ?
N3 C12 C17 C16 176.3(3) . . . . ?
